data_7133428
loop_
_publ_author_name
'Hoffmann, Kurt F.'
'Noriega, Rayni P.'
'Boyle, Paul D.'
'Drover, Marcus W.'

_publ_section_title
;
 2-Alkylphosphino-1-boraadamantanes.
;
_journal_issue 69
_journal_name_full 'Chemical communications (Cambridge, England)'
_journal_page_first 9222
_journal_page_last 9225
_journal_paper_doi 10.1039/d4cc02665a
_journal_volume 60
_journal_year 2024
_chemical_formula_moiety 'C54 H98 B2 N4 P2 Pt, 0.5(C4 H8 O)'
_chemical_formula_sum 'C56 H102 B2 N4 O0.5 P2 Pt'
_chemical_formula_weight 1118.06
_space_group_crystal_system triclinic
_space_group_IT_number 2
_space_group_name_Hall '-P 1'
_space_group_name_H-M_alt 'P -1'
_atom_sites_solution_hydrogens geom
_atom_sites_solution_primary dual
_audit_creation_date 2024-04-16
_audit_creation_method
;
Olex2 1.5
(compiled 2024.02.16 svn.r378c4104 for OlexSys, GUI svn.r6928)
;
_audit_update_record
;
2024-05-15 deposited with the CCDC.	2024-07-29 downloaded from the CCDC.
;
_cell_angle_alpha 101.270(3)
_cell_angle_beta 98.789(3)
_cell_angle_gamma 90.250(3)
_cell_formula_units_Z 1
_cell_length_a 10.6781(5)
_cell_length_b 10.9251(5)
_cell_length_c 12.9656(6)
_cell_measurement_reflns_used 9994
_cell_measurement_temperature 110
_cell_measurement_theta_max 25.249
_cell_measurement_theta_min 3.157
_cell_volume 1465.06(12)
_computing_cell_refinement 'SAINT V8.40B (?, 2016)'
_computing_data_reduction 'SAINT V8.40B (?, 2016)'
_computing_molecular_graphics 'Olex2 1.5 (Dolomanov et al., 2009)'
_computing_publication_material 'Olex2 1.5 (Dolomanov et al., 2009)'
_computing_structure_refinement 'SHELXL 2018/3 (Sheldrick, 2015)'
_computing_structure_solution 'SHELXT 2018/2 (Sheldrick, 2018)'
_diffrn_ambient_temperature 110
_diffrn_measured_fraction_theta_full 0.998
_diffrn_measured_fraction_theta_max 0.986
_diffrn_measurement_device_type 'Bruker APEX-II CCD'
_diffrn_measurement_method '\f and \w scans'
_diffrn_radiation_type MoK\a
_diffrn_radiation_wavelength 0.71073
_diffrn_reflns_av_R_equivalents 0.0900
_diffrn_reflns_av_unetI/netI 0.0338
_diffrn_reflns_Laue_measured_fraction_full 0.998
_diffrn_reflns_Laue_measured_fraction_max 0.986
_diffrn_reflns_limit_h_max 13
_diffrn_reflns_limit_h_min -13
_diffrn_reflns_limit_k_max 13
_diffrn_reflns_limit_k_min -13
_diffrn_reflns_limit_l_max 15
_diffrn_reflns_limit_l_min -15
_diffrn_reflns_number 91063
_diffrn_reflns_point_group_measured_fraction_full 0.998
_diffrn_reflns_point_group_measured_fraction_max 0.986
_diffrn_reflns_theta_full 25.242
_diffrn_reflns_theta_max 25.829
_diffrn_reflns_theta_min 3.079
_diffrn_source_current 30.0
_diffrn_source_power 1.5
_diffrn_source_voltage 50.0
_diffrn_standards_number 0
_exptl_absorpt_coefficient_mu 2.487
_exptl_absorpt_correction_T_max 0.7453
_exptl_absorpt_correction_T_min 0.5651
_exptl_absorpt_correction_type multi-scan
_exptl_absorpt_process_details
;
SADABS-2016/2 (Bruker,2016/2) was used for absorption correction.
wR2(int) was 0.1058 before and 0.0882 after correction.
The Ratio of minimum to maximum transmission is 0.7582.
The \l/2 correction factor is Not present.
;
_exptl_crystal_colour 'clear colourless'
_exptl_crystal_colour_lustre clear
_exptl_crystal_colour_primary colourless
_exptl_crystal_density_diffrn 1.267
_exptl_crystal_description prism
_exptl_crystal_F_000 588
_exptl_crystal_size_max 0.187
_exptl_crystal_size_mid 0.117
_exptl_crystal_size_min 0.117
_refine_diff_density_max 1.352
_refine_diff_density_min -2.287
_refine_diff_density_rms 0.141
_refine_ls_extinction_method none
_refine_ls_goodness_of_fit_ref 1.046
_refine_ls_hydrogen_treatment constr
_refine_ls_matrix_type full
_refine_ls_number_parameters 340
_refine_ls_number_reflns 5569
_refine_ls_number_restraints 40
_refine_ls_restrained_S_all 1.043
_refine_ls_R_factor_all 0.0375
_refine_ls_R_factor_gt 0.0371
_refine_ls_shift/su_max 0.000
_refine_ls_shift/su_mean 0.000
_refine_ls_structure_factor_coef Fsqd
_refine_ls_weighting_details 'w=1/[\s^2^(Fo^2^)+(0.0574P)^2^+3.6288P] where P=(Fo^2^+2Fc^2^)/3'
_refine_ls_weighting_scheme calc
_refine_ls_wR_factor_gt 0.0924
_refine_ls_wR_factor_ref 0.0927
_reflns_Friedel_coverage 0.000
_reflns_number_gt 5541
_reflns_number_total 5569
_reflns_threshold_expression 'I > 2\s(I)'
_cod_data_source_file d4cc02665a3.cif
_cod_data_source_block 10tBu
_cod_depositor_comments 'Adding full bibliography for 7133423--7133430.cif.'
_cod_original_formula_sum 'C56 H102 B2 N4 O0.50 P2 Pt'
_cod_database_code 7133428
_shelx_shelxl_version_number 2018/3
_shelx_space_group_comment
;
The symmetry employed for this shelxl refinement is uniquely defined
by the following loop, which should always be used as a source of
symmetry information in preference to the above space-group names.
They are only intended as comments.
;
_shelx_estimated_absorpt_t_max 0.760
_shelx_estimated_absorpt_t_min 0.653
_olex2_refinement_description
;
1. Rigid bond restraints
 H7A
 with sigma for 1-2 distances of 0.01 and sigma for 1-3 distances of 0.01
 O28, C31, C29, C30, C28
 with sigma for 1-2 distances of 0.01 and sigma for 1-3 distances of 0.01
2. Uiso/Uaniso restraints and constraints
Uanis(O28) \\sim Ueq, Uanis(C31) \\sim Ueq, Uanis(C29) \\sim Ueq, Uanis(C30)
\\sim Ueq, Uanis(C28) \\sim Ueq: with sigma of 0.01 and sigma for terminal
atoms of 0.2
3. Others
 Fixed Sof: O28(0.25) C31(0.25) H31A(0.25) H31B(0.25) C29(0.25) H29A(0.25)
 H29B(0.25) C30(0.25) H30A(0.25) H30B(0.25) C28(0.25) H28B(0.25) H28A(0.25)
4.a Ternary CH refined with riding coordinates:
 C1(H1), C4(H4), C8(H8), C6(H6)
4.b Secondary CH2 refined with riding coordinates:
 C11(H11A,H11B), C9(H9A,H9B), C10(H10A,H10B), C5(H5A,H5B), C2(H2A,H2B), C3(H3A,
 H3B), C7(H7A,H7B), C31(H31A,H31B), C29(H29A,H29B), C30(H30A,H30B), C28(H28B,
 H28A)
4.c Aromatic/amide H refined with riding coordinates:
 C13(H13), C16(H16), C12(H12), C15(H15)
4.d Idealised Me refined as rotating group:
 C17(H17A,H17B,H17C), C18(H18A,H18B,H18C), C23(H23A,H23B,H23C), C27(H27A,H27B,
 H27C), C25(H25A,H25B,H25C), C26(H26A,H26B,H26C), C21(H21A,H21B,H21C), C22(H22A,
 H22B,H22C), C19(H19A,H19B,H19C)
;
_olex2_submission_special_instructions 'No special instructions were received'

loop_
_space_group_symop_operation_xyz
'x, y, z'
'-x, -y, -z'

loop_
_atom_site_label
_atom_site_type_symbol
_atom_site_fract_x
_atom_site_fract_y
_atom_site_fract_z
_atom_site_U_iso_or_equiv
_atom_site_adp_type
_atom_site_occupancy
_atom_site_site_symmetry_order
_atom_site_calc_flag
_atom_site_refinement_flags_posn
_atom_site_refinement_flags_adp
_atom_site_refinement_flags_occupancy
_atom_site_disorder_assembly
_atom_site_disorder_group
Pt1 Pt 0.500000 0.500000 0.500000 0.01748(9) Uani 1 2 d S . P . .
P1 P 0.41589(9) 0.58510(9) 0.35520(8) 0.0187(2) Uani 1 1 d . . . . .
N1 N 0.0387(3) 0.2185(3) 0.3506(3) 0.0194(7) Uani 1 1 d . . . . .
N2 N 0.1178(4) 0.1483(3) 0.6593(3) 0.0267(8) Uani 1 1 d . . . . .
C13 C 0.0219(4) 0.2739(4) 0.5361(3) 0.0233(9) Uani 1 1 d . . . . .
H13 H -0.008752 0.330164 0.591580 0.028 Uiso 1 1 calc R U . . .
C16 C 0.1070(4) 0.1203(4) 0.3717(3) 0.0206(8) Uani 1 1 d . . . . .
H16 H 0.137757 0.067128 0.314565 0.025 Uiso 1 1 calc R U . . .
C12 C -0.0022(4) 0.2932(4) 0.4341(3) 0.0220(8) Uani 1 1 d . . . . .
H12 H -0.050373 0.363001 0.421066 0.026 Uiso 1 1 calc R U . . .
C1 C 0.0602(4) 0.3903(4) 0.2354(3) 0.0181(8) Uani 1 1 d . . . . .
H1 H 0.015070 0.450351 0.284439 0.022 Uiso 1 1 calc R U . . .
C11 C 0.0649(4) 0.1496(4) 0.1449(3) 0.0223(8) Uani 1 1 d . . . . .
H11A H 0.158440 0.151725 0.163122 0.027 Uiso 1 1 calc R U . . .
H11B H 0.032387 0.064081 0.143142 0.027 Uiso 1 1 calc R U . . .
C14 C 0.0924(4) 0.1704(4) 0.5597(3) 0.0218(8) Uani 1 1 d . . . . .
C9 C -0.1239(4) 0.4095(4) 0.0920(3) 0.0230(9) Uani 1 1 d . . . . .
H9A H -0.160806 0.470517 0.145187 0.028 Uiso 1 1 calc R U . . .
H9B H -0.147597 0.432526 0.021643 0.028 Uiso 1 1 calc R U . . .
C4 C 0.0218(4) 0.4152(4) 0.1219(3) 0.0196(8) Uani 1 1 d . . . . .
H4 H 0.054412 0.500441 0.119749 0.024 Uiso 1 1 calc R U . . .
C10 C -0.1487(4) 0.2453(4) 0.1991(4) 0.0237(9) Uani 1 1 d . . . . .
H10A H -0.184081 0.160932 0.197680 0.028 Uiso 1 1 calc R U . . .
H10B H -0.187050 0.306246 0.251302 0.028 Uiso 1 1 calc R U . . .
C8 C -0.1782(4) 0.2777(4) 0.0882(3) 0.0238(9) Uani 1 1 d . . . . .
H8 H -0.272199 0.275920 0.066056 0.029 Uiso 1 1 calc R U . . .
C15 C 0.1342(4) 0.0930(4) 0.4716(3) 0.0221(8) Uani 1 1 d . . . . .
H15 H 0.181533 0.021700 0.481560 0.027 Uiso 1 1 calc R U . . .
C6 C 0.0256(4) 0.1858(4) 0.0357(3) 0.0234(9) Uani 1 1 d . . . . .
H6 H 0.061492 0.125545 -0.019829 0.028 Uiso 1 1 calc R U . . .
C5 C 0.0765(4) 0.3187(4) 0.0385(3) 0.0238(9) Uani 1 1 d . . . . .
H5A H 0.053282 0.339855 -0.032666 0.029 Uiso 1 1 calc R U . . .
H5B H 0.170175 0.321894 0.055884 0.029 Uiso 1 1 calc R U . . .
C17 C 0.1907(5) 0.0419(4) 0.6812(4) 0.0309(10) Uani 1 1 d . . . . .
H17A H 0.148317 -0.035141 0.638065 0.046 Uiso 1 1 calc R U . . .
H17B H 0.196963 0.038873 0.756860 0.046 Uiso 1 1 calc R U . . .
H17C H 0.275876 0.049995 0.663422 0.046 Uiso 1 1 calc R U . . .
C2 C 0.2036(4) 0.4117(4) 0.2747(3) 0.0196(8) Uani 1 1 d . . . . .
H2A H 0.227199 0.371061 0.336518 0.024 Uiso 1 1 calc R U . . .
H2B H 0.250073 0.371050 0.217474 0.024 Uiso 1 1 calc R U . . .
C3 C 0.2453(4) 0.5503(4) 0.3074(3) 0.0202(8) Uani 1 1 d . . . . .
H3A H 0.197806 0.590080 0.364213 0.024 Uiso 1 1 calc R U . . .
H3B H 0.220165 0.590191 0.245371 0.024 Uiso 1 1 calc R U . . .
C18 C 0.0706(5) 0.2278(5) 0.7475(4) 0.0352(11) Uani 1 1 d . . . . .
H18A H 0.100184 0.314281 0.753233 0.053 Uiso 1 1 calc R U . . .
H18B H 0.102017 0.199753 0.813757 0.053 Uiso 1 1 calc R U . . .
H18C H -0.022324 0.223127 0.735013 0.053 Uiso 1 1 calc R U . . .
C23 C 0.3696(5) 0.8344(4) 0.3160(4) 0.0335(11) Uani 1 1 d . . . . .
H23A H 0.424583 0.822384 0.261033 0.050 Uiso 1 1 calc R U . . .
H23B H 0.369034 0.923362 0.347880 0.050 Uiso 1 1 calc R U . . .
H23C H 0.283239 0.804114 0.283772 0.050 Uiso 1 1 calc R U . . .
C24 C 0.4839(4) 0.5448(4) 0.2247(4) 0.0264(9) Uani 1 1 d . . . . .
C27 C 0.5131(4) 0.4052(5) 0.2062(4) 0.0308(10) Uani 1 1 d . . . . .
H27A H 0.572245 0.388582 0.267101 0.046 Uiso 1 1 calc R U . . .
H27B H 0.551326 0.382573 0.141306 0.046 Uiso 1 1 calc R U . . .
H27C H 0.434318 0.355604 0.198422 0.046 Uiso 1 1 calc R U . . .
C25 C 0.6054(4) 0.6205(5) 0.2258(4) 0.0335(11) Uani 1 1 d . . . . .
H25A H 0.585281 0.708235 0.227475 0.050 Uiso 1 1 calc R U . . .
H25B H 0.642196 0.587587 0.161641 0.050 Uiso 1 1 calc R U . . .
H25C H 0.666321 0.614108 0.289041 0.050 Uiso 1 1 calc R U . . .
C20 C 0.4198(4) 0.7612(4) 0.4022(4) 0.0240(9) Uani 1 1 d . . . . .
B1 B 0.0051(4) 0.2495(4) 0.2329(4) 0.0205(9) Uani 1 1 d . . . . .
C26 C 0.3900(5) 0.5647(5) 0.1277(4) 0.0333(10) Uani 1 1 d . . . . .
H26A H 0.315236 0.508945 0.118342 0.050 Uiso 1 1 calc R U . . .
H26B H 0.430723 0.546399 0.063895 0.050 Uiso 1 1 calc R U . . .
H26C H 0.364000 0.651668 0.139050 0.050 Uiso 1 1 calc R U . . .
C21 C 0.5553(4) 0.8071(4) 0.4529(4) 0.0308(10) Uani 1 1 d . . . . .
H21A H 0.583457 0.765772 0.512669 0.046 Uiso 1 1 calc R U . . .
H21B H 0.557034 0.897665 0.478841 0.046 Uiso 1 1 calc R U . . .
H21C H 0.612013 0.787133 0.399731 0.046 Uiso 1 1 calc R U . . .
C22 C 0.3386(4) 0.7895(4) 0.4915(4) 0.0296(10) Uani 1 1 d . . . . .
H22A H 0.249226 0.770048 0.461488 0.044 Uiso 1 1 calc R U . . .
H22B H 0.349537 0.878055 0.525324 0.044 Uiso 1 1 calc R U . . .
H22C H 0.365338 0.738300 0.544630 0.044 Uiso 1 1 calc R U . . .
C7 C -0.1198(4) 0.1825(4) 0.0068(4) 0.0272(9) Uani 1 1 d . . . . .
H7A H -0.143375 0.201714 -0.065021 0.033 Uiso 1 1 calc R U . . .
H7B H -0.153986 0.097665 0.005166 0.033 Uiso 1 1 calc R U . . .
C19 C 0.6885(4) 0.5123(4) 0.4595(3) 0.0226(8) Uani 1 1 d . . . . .
H19A H 0.687879 0.470349 0.385399 0.034 Uiso 1 1 calc R U . . .
H19B H 0.748055 0.471893 0.506534 0.034 Uiso 1 1 calc R U . . .
H19C H 0.714715 0.600306 0.468401 0.034 Uiso 1 1 calc R U . . .
O28 O 0.5484(12) -0.0727(12) 0.1237(11) 0.032(3) Uani 0.25 1 d . U P A -1
C31 C 0.457(3) 0.062(2) 0.017(2) 0.044(5) Uani 0.25 1 d . U P A -1
H31A H 0.498922 0.141604 0.013157 0.053 Uiso 0.25 1 calc R U P A -1
H31B H 0.364235 0.067175 -0.005575 0.053 Uiso 0.25 1 calc R U P A -1
C29 C 0.585(2) -0.110(2) 0.0254(17) 0.035(4) Uani 0.25 1 d . U P A -1
H29A H 0.573511 -0.201605 0.002330 0.042 Uiso 0.25 1 calc R U P A -1
H29B H 0.676515 -0.088016 0.030187 0.042 Uiso 0.25 1 calc R U P A -1
C30 C 0.482(2) 0.037(2) 0.116(2) 0.042(4) Uani 0.25 1 d . U P A -1
H30A H 0.400958 0.031168 0.143401 0.051 Uiso 0.25 1 calc R U P A -1
H30B H 0.532440 0.108840 0.163380 0.051 Uiso 0.25 1 calc R U P A -1
C28 C 0.509(3) -0.047(2) -0.054(2) 0.040(5) Uani 0.25 1 d . U P A -1
H28B H 0.440155 -0.103779 -0.097883 0.048 Uiso 0.25 1 calc R U P A -1
H28A H 0.562778 -0.018358 -0.100696 0.048 Uiso 0.25 1 calc R U P A -1

loop_
_atom_site_aniso_label
_atom_site_aniso_U_11
_atom_site_aniso_U_22
_atom_site_aniso_U_33
_atom_site_aniso_U_23
_atom_site_aniso_U_13
_atom_site_aniso_U_12
Pt1 0.01095(12) 0.01706(12) 0.02286(13) 0.00180(8) 0.00068(8) -0.00542(7)
P1 0.0123(5) 0.0178(5) 0.0248(5) 0.0026(4) 0.0015(4) -0.0041(4)
N1 0.0152(16) 0.0173(16) 0.0257(18) 0.0045(14) 0.0031(13) -0.0057(13)
N2 0.032(2) 0.0265(19) 0.0229(18) 0.0076(15) 0.0054(15) -0.0009(16)
C13 0.019(2) 0.022(2) 0.029(2) 0.0034(17) 0.0070(17) -0.0059(16)
C16 0.0157(19) 0.0168(19) 0.028(2) 0.0026(16) 0.0024(16) -0.0052(15)
C12 0.0183(19) 0.0181(19) 0.030(2) 0.0042(17) 0.0044(17) -0.0030(15)
C1 0.0151(19) 0.0179(19) 0.0205(19) 0.0023(15) 0.0024(15) -0.0031(15)
C11 0.021(2) 0.017(2) 0.027(2) 0.0045(16) -0.0010(17) -0.0047(16)
C14 0.0158(19) 0.024(2) 0.025(2) 0.0043(17) 0.0018(16) -0.0096(16)
C9 0.018(2) 0.022(2) 0.027(2) 0.0068(17) -0.0017(16) -0.0029(16)
C4 0.0179(19) 0.0169(19) 0.024(2) 0.0048(16) 0.0018(16) -0.0053(15)
C10 0.017(2) 0.021(2) 0.032(2) 0.0056(17) 0.0015(17) -0.0073(16)
C8 0.0157(19) 0.024(2) 0.030(2) 0.0063(17) -0.0032(16) -0.0072(16)
C15 0.019(2) 0.019(2) 0.029(2) 0.0063(17) 0.0026(17) -0.0031(16)
C6 0.025(2) 0.020(2) 0.023(2) -0.0009(16) 0.0021(17) -0.0017(16)
C5 0.021(2) 0.027(2) 0.024(2) 0.0065(17) 0.0012(16) -0.0047(17)
C17 0.033(2) 0.031(2) 0.030(2) 0.0114(19) 0.0016(19) -0.0019(19)
C2 0.0156(19) 0.018(2) 0.023(2) 0.0022(16) -0.0005(15) -0.0037(15)
C3 0.0138(18) 0.019(2) 0.026(2) 0.0036(16) -0.0003(16) -0.0021(15)
C18 0.041(3) 0.038(3) 0.029(2) 0.007(2) 0.011(2) 0.002(2)
C23 0.030(2) 0.024(2) 0.047(3) 0.012(2) 0.000(2) -0.0026(19)
C24 0.018(2) 0.032(2) 0.028(2) 0.0043(18) 0.0046(17) -0.0026(17)
C27 0.022(2) 0.037(3) 0.031(2) 0.000(2) 0.0042(18) 0.0016(19)
C25 0.021(2) 0.046(3) 0.035(3) 0.008(2) 0.0074(19) -0.005(2)
C20 0.018(2) 0.0159(19) 0.036(2) 0.0035(17) 0.0006(17) -0.0057(16)
B1 0.018(2) 0.018(2) 0.025(2) 0.0054(18) 0.0018(18) -0.0037(17)
C26 0.028(2) 0.047(3) 0.026(2) 0.009(2) 0.0038(19) 0.000(2)
C21 0.021(2) 0.024(2) 0.044(3) 0.001(2) 0.0011(19) -0.0079(17)
C22 0.024(2) 0.018(2) 0.042(3) -0.0035(19) 0.0037(19) -0.0045(17)
C7 0.027(2) 0.023(2) 0.028(2) 0.0021(18) -0.0050(18) -0.0094(18)
C19 0.0125(18) 0.031(2) 0.026(2) 0.0082(18) 0.0048(16) -0.0051(16)
O28 0.031(6) 0.031(6) 0.034(5) 0.009(5) 0.000(5) 0.005(5)
C31 0.045(9) 0.037(8) 0.050(8) 0.018(6) -0.003(7) 0.001(7)
C29 0.033(8) 0.034(7) 0.037(7) 0.003(6) 0.004(6) -0.004(6)
C30 0.046(8) 0.035(7) 0.045(7) 0.010(6) 0.007(7) 0.006(6)
C28 0.049(9) 0.039(8) 0.033(7) 0.013(6) -0.002(7) -0.011(7)

loop_
_atom_type_symbol
_atom_type_description
_atom_type_scat_dispersion_real
_atom_type_scat_dispersion_imag
_atom_type_scat_source
C C 0.0033 0.0016 'International Tables Vol C Tables 4.2.6.8 and 6.1.1.4'
H H 0.0000 0.0000 'International Tables Vol C Tables 4.2.6.8 and 6.1.1.4'
B B 0.0013 0.0007 'International Tables Vol C Tables 4.2.6.8 and 6.1.1.4'
N N 0.0061 0.0033 'International Tables Vol C Tables 4.2.6.8 and 6.1.1.4'
O O 0.0106 0.0060 'International Tables Vol C Tables 4.2.6.8 and 6.1.1.4'
P P 0.1023 0.0942 'International Tables Vol C Tables 4.2.6.8 and 6.1.1.4'
Pt Pt -1.7033 8.3905 'International Tables Vol C Tables 4.2.6.8 and 6.1.1.4'

loop_
_exptl_crystal_face_index_h
_exptl_crystal_face_index_k
_exptl_crystal_face_index_l
_exptl_crystal_face_perp_dist
-2.00 1.00 0.00 0.0770
-1.00 -3.00 -4.00 0.0350
-1.00 -4.00 1.00 0.0570
0.00 0.00 -1.00 0.0170
0.00 0.00 1.00 0.0580
0.00 1.00 -2.00 0.0160
0.00 -3.00 2.00 0.0620
0.00 4.00 -3.00 0.0330
1.00 2.00 3.00 0.0550
2.00 -1.00 0.00 0.0750
3.00 2.00 -2.00 0.0670
4.00 -2.00 -1.00 0.0750

loop_
_geom_angle_atom_site_label_1
_geom_angle_atom_site_label_2
_geom_angle_atom_site_label_3
_geom_angle
_geom_angle_site_symmetry_1
_geom_angle_site_symmetry_3
_geom_angle_publ_flag
P1 Pt1 P1 180.00(5) 2_666 . ?
C19 Pt1 P1 90.63(11) 2_666 2_666 ?
C19 Pt1 P1 89.37(11) 2_666 . ?
C19 Pt1 P1 90.63(11) . . ?
C19 Pt1 P1 89.37(11) . 2_666 ?
C19 Pt1 C19 180.0 2_666 . ?
C3 P1 Pt1 115.18(14) . . ?
C3 P1 C24 101.24(19) . . ?
C3 P1 C20 101.81(18) . . ?
C24 P1 Pt1 120.18(14) . . ?
C20 P1 Pt1 107.24(14) . . ?
C20 P1 C24 109.6(2) . . ?
C16 N1 C12 116.7(4) . . ?
C16 N1 B1 123.4(3) . . ?
C12 N1 B1 119.9(3) . . ?
C14 N2 C17 120.9(4) . . ?
C14 N2 C18 121.2(4) . . ?
C17 N2 C18 117.9(4) . . ?
C12 C13 H13 119.8 . . ?
C12 C13 C14 120.3(4) . . ?
C14 C13 H13 119.8 . . ?
N1 C16 H16 118.3 . . ?
N1 C16 C15 123.4(4) . . ?
C15 C16 H16 118.3 . . ?
N1 C12 C13 123.8(4) . . ?
N1 C12 H12 118.1 . . ?
C13 C12 H12 118.1 . . ?
C4 C1 H1 107.8 . . ?
C4 C1 B1 106.2(3) . . ?
C2 C1 H1 107.8 . . ?
C2 C1 C4 112.2(3) . . ?
C2 C1 B1 114.8(3) . . ?
B1 C1 H1 107.8 . . ?
H11A C11 H11B 108.5 . . ?
C6 C11 H11A 110.2 . . ?
C6 C11 H11B 110.2 . . ?
C6 C11 B1 107.8(3) . . ?
B1 C11 H11A 110.2 . . ?
B1 C11 H11B 110.2 . . ?
N2 C14 C13 122.0(4) . . ?
N2 C14 C15 122.7(4) . . ?
C15 C14 C13 115.3(4) . . ?
H9A C9 H9B 108.1 . . ?
C4 C9 H9A 109.5 . . ?
C4 C9 H9B 109.5 . . ?
C8 C9 H9A 109.5 . . ?
C8 C9 H9B 109.5 . . ?
C8 C9 C4 110.9(3) . . ?
C1 C4 H4 108.9 . . ?
C9 C4 C1 110.2(3) . . ?
C9 C4 H4 108.9 . . ?
C5 C4 C1 111.7(3) . . ?
C5 C4 C9 108.3(3) . . ?
C5 C4 H4 108.9 . . ?
H10A C10 H10B 108.4 . . ?
C8 C10 H10A 110.1 . . ?
C8 C10 H10B 110.1 . . ?
C8 C10 B1 107.9(3) . . ?
B1 C10 H10A 110.1 . . ?
B1 C10 H10B 110.1 . . ?
C9 C8 H8 109.1 . . ?
C10 C8 C9 109.5(3) . . ?
C10 C8 H8 109.1 . . ?
C10 C8 C7 110.2(4) . . ?
C7 C8 C9 109.6(4) . . ?
C7 C8 H8 109.1 . . ?
C16 C15 C14 120.5(4) . . ?
C16 C15 H15 119.8 . . ?
C14 C15 H15 119.8 . . ?
C11 C6 H6 109.2 . . ?
C5 C6 C11 110.1(3) . . ?
C5 C6 H6 109.2 . . ?
C7 C6 C11 110.5(4) . . ?
C7 C6 H6 109.2 . . ?
C7 C6 C5 108.5(3) . . ?
C4 C5 H5A 109.4 . . ?
C4 C5 H5B 109.4 . . ?
C6 C5 C4 111.0(3) . . ?
C6 C5 H5A 109.4 . . ?
C6 C5 H5B 109.4 . . ?
H5A C5 H5B 108.0 . . ?
N2 C17 H17A 109.5 . . ?
N2 C17 H17B 109.5 . . ?
N2 C17 H17C 109.5 . . ?
H17A C17 H17B 109.5 . . ?
H17A C17 H17C 109.5 . . ?
H17B C17 H17C 109.5 . . ?
C1 C2 H2A 108.9 . . ?
C1 C2 H2B 108.9 . . ?
H2A C2 H2B 107.7 . . ?
C3 C2 C1 113.4(3) . . ?
C3 C2 H2A 108.9 . . ?
C3 C2 H2B 108.9 . . ?
P1 C3 H3A 108.2 . . ?
P1 C3 H3B 108.2 . . ?
C2 C3 P1 116.4(3) . . ?
C2 C3 H3A 108.2 . . ?
C2 C3 H3B 108.2 . . ?
H3A C3 H3B 107.3 . . ?
N2 C18 H18A 109.5 . . ?
N2 C18 H18B 109.5 . . ?
N2 C18 H18C 109.5 . . ?
H18A C18 H18B 109.5 . . ?
H18A C18 H18C 109.5 . . ?
H18B C18 H18C 109.5 . . ?
H23A C23 H23B 109.5 . . ?
H23A C23 H23C 109.5 . . ?
H23B C23 H23C 109.5 . . ?
C20 C23 H23A 109.5 . . ?
C20 C23 H23B 109.5 . . ?
C20 C23 H23C 109.5 . . ?
C27 C24 P1 107.6(3) . . ?
C25 C24 P1 113.3(3) . . ?
C25 C24 C27 108.9(4) . . ?
C25 C24 C26 106.9(4) . . ?
C26 C24 P1 112.9(3) . . ?
C26 C24 C27 107.1(4) . . ?
C24 C27 H27A 109.5 . . ?
C24 C27 H27B 109.5 . . ?
C24 C27 H27C 109.5 . . ?
H27A C27 H27B 109.5 . . ?
H27A C27 H27C 109.5 . . ?
H27B C27 H27C 109.5 . . ?
C24 C25 H25A 109.5 . . ?
C24 C25 H25B 109.5 . . ?
C24 C25 H25C 109.5 . . ?
H25A C25 H25B 109.5 . . ?
H25A C25 H25C 109.5 . . ?
H25B C25 H25C 109.5 . . ?
C23 C20 P1 114.8(3) . . ?
C23 C20 C21 110.1(4) . . ?
C23 C20 C22 108.5(4) . . ?
C21 C20 P1 109.4(3) . . ?
C21 C20 C22 106.3(4) . . ?
C22 C20 P1 107.4(3) . . ?
N1 B1 C1 108.9(3) . . ?
N1 B1 C11 111.8(3) . . ?
N1 B1 C10 108.9(3) . . ?
C11 B1 C1 109.6(3) . . ?
C11 B1 C10 108.8(3) . . ?
C10 B1 C1 108.8(3) . . ?
C24 C26 H26A 109.5 . . ?
C24 C26 H26B 109.5 . . ?
C24 C26 H26C 109.5 . . ?
H26A C26 H26B 109.5 . . ?
H26A C26 H26C 109.5 . . ?
H26B C26 H26C 109.5 . . ?
C20 C21 H21A 109.5 . . ?
C20 C21 H21B 109.5 . . ?
C20 C21 H21C 109.5 . . ?
H21A C21 H21B 109.5 . . ?
H21A C21 H21C 109.5 . . ?
H21B C21 H21C 109.5 . . ?
C20 C22 H22A 109.5 . . ?
C20 C22 H22B 109.5 . . ?
C20 C22 H22C 109.5 . . ?
H22A C22 H22B 109.5 . . ?
H22A C22 H22C 109.5 . . ?
H22B C22 H22C 109.5 . . ?
C8 C7 C6 110.8(3) . . ?
C8 C7 H7A 109.5 . . ?
C8 C7 H7B 109.5 . . ?
C6 C7 H7A 109.5 . . ?
C6 C7 H7B 109.5 . . ?
H7A C7 H7B 108.1 . . ?
Pt1 C19 H19A 109.5 . . ?
Pt1 C19 H19B 109.5 . . ?
Pt1 C19 H19C 109.5 . . ?
H19A C19 H19B 109.5 . . ?
H19A C19 H19C 109.5 . . ?
H19B C19 H19C 109.5 . . ?
C29 O28 C30 104.6(16) . . ?
H31A C31 H31B 108.9 . . ?
C30 C31 H31A 110.8 . . ?
C30 C31 H31B 110.8 . . ?
C30 C31 C28 105(3) . . ?
C28 C31 H31A 110.8 . . ?
C28 C31 H31B 110.8 . . ?
O28 C29 H29A 109.7 . . ?
O28 C29 H29B 109.7 . . ?
O28 C29 C28 109.9(18) . . ?
H29A C29 H29B 108.2 . . ?
C28 C29 H29A 109.7 . . ?
C28 C29 H29B 109.7 . . ?
O28 C30 H30A 108.5 . . ?
O28 C30 H30B 108.5 . . ?
C31 C30 O28 115(2) . . ?
C31 C30 H30A 108.5 . . ?
C31 C30 H30B 108.5 . . ?
H30A C30 H30B 107.5 . . ?
C31 C28 H28B 111.3 . . ?
C31 C28 H28A 111.3 . . ?
C29 C28 C31 102(3) . . ?
C29 C28 H28B 111.3 . . ?
C29 C28 H28A 111.3 . . ?
H28B C28 H28A 109.2 . . ?

loop_
_geom_bond_atom_site_label_1
_geom_bond_atom_site_label_2
_geom_bond_distance
_geom_bond_site_symmetry_2
_geom_bond_publ_flag
Pt1 P1 2.3174(10) . ?
Pt1 P1 2.3173(10) 2_666 ?
Pt1 C19 2.166(4) . ?
Pt1 C19 2.166(4) 2_666 ?
P1 C3 1.844(4) . ?
P1 C24 1.916(5) . ?
P1 C20 1.900(4) . ?
N1 C16 1.349(5) . ?
N1 C12 1.353(5) . ?
N1 B1 1.615(6) . ?
N2 C14 1.348(6) . ?
N2 C17 1.451(6) . ?
N2 C18 1.452(6) . ?
C13 H13 0.9500 . ?
C13 C12 1.365(6) . ?
C13 C14 1.418(6) . ?
C16 H16 0.9500 . ?
C16 C15 1.373(6) . ?
C12 H12 0.9500 . ?
C1 H1 1.0000 . ?
C1 C4 1.544(5) . ?
C1 C2 1.540(5) . ?
C1 B1 1.636(6) . ?
C11 H11A 0.9900 . ?
C11 H11B 0.9900 . ?
C11 C6 1.541(6) . ?
C11 B1 1.625(6) . ?
C14 C15 1.415(6) . ?
C9 H9A 0.9900 . ?
C9 H9B 0.9900 . ?
C9 C4 1.542(5) . ?
C9 C8 1.539(6) . ?
C4 H4 1.0000 . ?
C4 C5 1.541(6) . ?
C10 H10A 0.9900 . ?
C10 H10B 0.9900 . ?
C10 C8 1.535(6) . ?
C10 B1 1.632(6) . ?
C8 H8 1.0000 . ?
C8 C7 1.537(6) . ?
C15 H15 0.9500 . ?
C6 H6 1.0000 . ?
C6 C5 1.540(6) . ?
C6 C7 1.539(6) . ?
C5 H5A 0.9900 . ?
C5 H5B 0.9900 . ?
C17 H17A 0.9800 . ?
C17 H17B 0.9800 . ?
C17 H17C 0.9800 . ?
C2 H2A 0.9900 . ?
C2 H2B 0.9900 . ?
C2 C3 1.536(5) . ?
C3 H3A 0.9900 . ?
C3 H3B 0.9900 . ?
C18 H18A 0.9800 . ?
C18 H18B 0.9800 . ?
C18 H18C 0.9800 . ?
C23 H23A 0.9800 . ?
C23 H23B 0.9800 . ?
C23 H23C 0.9800 . ?
C23 C20 1.532(6) . ?
C24 C27 1.537(7) . ?
C24 C25 1.532(6) . ?
C24 C26 1.535(6) . ?
C27 H27A 0.9800 . ?
C27 H27B 0.9800 . ?
C27 H27C 0.9800 . ?
C25 H25A 0.9800 . ?
C25 H25B 0.9800 . ?
C25 H25C 0.9800 . ?
C20 C21 1.533(6) . ?
C20 C22 1.534(6) . ?
C26 H26A 0.9800 . ?
C26 H26B 0.9800 . ?
C26 H26C 0.9800 . ?
C21 H21A 0.9800 . ?
C21 H21B 0.9800 . ?
C21 H21C 0.9800 . ?
C22 H22A 0.9800 . ?
C22 H22B 0.9800 . ?
C22 H22C 0.9800 . ?
C7 H7A 0.9900 . ?
C7 H7B 0.9900 . ?
C19 H19A 0.9800 . ?
C19 H19B 0.9800 . ?
C19 H19C 0.9800 . ?
O28 C29 1.38(2) . ?
O28 C30 1.41(2) . ?
C31 H31A 0.9900 . ?
C31 H31B 0.9900 . ?
C31 C30 1.36(4) . ?
C31 C28 1.52(3) . ?
C29 H29A 0.9900 . ?
C29 H29B 0.9900 . ?
C29 C28 1.48(3) . ?
C30 H30A 0.9900 . ?
C30 H30B 0.9900 . ?
C28 H28B 0.9900 . ?
C28 H28A 0.9900 . ?

loop_
_geom_torsion_atom_site_label_1
_geom_torsion_atom_site_label_2
_geom_torsion_atom_site_label_3
_geom_torsion_atom_site_label_4
_geom_torsion
_geom_torsion_site_symmetry_1
_geom_torsion_site_symmetry_2
_geom_torsion_site_symmetry_3
_geom_torsion_site_symmetry_4
_geom_torsion_publ_flag
Pt1 P1 C3 C2 -57.3(3) . . . . ?
Pt1 P1 C20 C23 178.9(3) . . . . ?
Pt1 P1 C20 C21 54.7(3) . . . . ?
Pt1 P1 C20 C22 -60.3(3) . . . . ?
N1 C16 C15 C14 -1.1(6) . . . . ?
N2 C14 C15 C16 -179.3(4) . . . . ?
C13 C14 C15 C16 0.4(6) . . . . ?
C16 N1 C12 C13 0.0(6) . . . . ?
C16 N1 B1 C1 -122.1(4) . . . . ?
C16 N1 B1 C11 -0.8(5) . . . . ?
C16 N1 B1 C10 119.4(4) . . . . ?
C12 N1 C16 C15 0.9(6) . . . . ?
C12 N1 B1 C1 57.9(5) . . . . ?
C12 N1 B1 C11 179.2(3) . . . . ?
C12 N1 B1 C10 -60.6(5) . . . . ?
C12 C13 C14 N2 -179.9(4) . . . . ?
C12 C13 C14 C15 0.4(6) . . . . ?
C1 C4 C5 C6 61.7(4) . . . . ?
C1 C2 C3 P1 -179.8(3) . . . . ?
C11 C6 C5 C4 -61.0(4) . . . . ?
C11 C6 C7 C8 62.0(4) . . . . ?
C14 C13 C12 N1 -0.6(6) . . . . ?
C9 C4 C5 C6 -59.9(4) . . . . ?
C9 C8 C7 C6 58.4(5) . . . . ?
C4 C1 C2 C3 75.5(4) . . . . ?
C4 C1 B1 N1 -178.5(3) . . . . ?
C4 C1 B1 C11 58.9(4) . . . . ?
C4 C1 B1 C10 -59.9(4) . . . . ?
C4 C9 C8 C10 62.7(5) . . . . ?
C4 C9 C8 C7 -58.4(4) . . . . ?
C10 C8 C7 C6 -62.2(4) . . . . ?
C8 C9 C4 C1 -63.8(4) . . . . ?
C8 C9 C4 C5 58.7(4) . . . . ?
C8 C10 B1 N1 178.8(3) . . . . ?
C8 C10 B1 C1 60.2(4) . . . . ?
C8 C10 B1 C11 -59.1(4) . . . . ?
C6 C11 B1 N1 179.0(3) . . . . ?
C6 C11 B1 C1 -60.1(4) . . . . ?
C6 C11 B1 C10 58.7(4) . . . . ?
C5 C6 C7 C8 -58.8(5) . . . . ?
C17 N2 C14 C13 -179.7(4) . . . . ?
C17 N2 C14 C15 -0.1(6) . . . . ?
C2 C1 C4 C9 -172.6(3) . . . . ?
C2 C1 C4 C5 67.0(4) . . . . ?
C2 C1 B1 N1 56.9(4) . . . . ?
C2 C1 B1 C11 -65.8(4) . . . . ?
C2 C1 B1 C10 175.4(3) . . . . ?
C3 P1 C20 C23 -59.8(4) . . . . ?
C3 P1 C20 C21 176.0(3) . . . . ?
C3 P1 C20 C22 61.0(3) . . . . ?
C18 N2 C14 C13 1.9(6) . . . . ?
C18 N2 C14 C15 -178.4(4) . . . . ?
C24 P1 C3 C2 74.0(3) . . . . ?
C24 P1 C20 C23 46.9(4) . . . . ?
C24 P1 C20 C21 -77.4(4) . . . . ?
C24 P1 C20 C22 167.6(3) . . . . ?
C20 P1 C3 C2 -173.0(3) . . . . ?
B1 N1 C16 C15 -179.2(4) . . . . ?
B1 N1 C12 C13 180.0(4) . . . . ?
B1 C1 C4 C9 61.2(4) . . . . ?
B1 C1 C4 C5 -59.3(4) . . . . ?
B1 C1 C2 C3 -163.1(3) . . . . ?
B1 C11 C6 C5 60.0(4) . . . . ?
B1 C11 C6 C7 -59.9(4) . . . . ?
B1 C10 C8 C9 -60.4(4) . . . . ?
B1 C10 C8 C7 60.3(4) . . . . ?
C7 C6 C5 C4 60.0(4) . . . . ?
O28 C29 C28 C31 19(2) . . . . ?
C29 O28 C30 C31 10(3) . . . . ?
C30 O28 C29 C28 -18(2) . . . . ?
C30 C31 C28 C29 -12(2) . . . . ?
C28 C31 C30 O28 2(3) . . . . ?
